data_1506792
loop_
_publ_author_name
'Huang, Huazhang'
'Stok, Jeanette E.'
'Stoutamire, Donald W.'
'Gee, Shirley J.'
'Hammock, Bruce D.'

_publ_section_title
;
 Development of optically pure pyrethroid-like fluorescent substrates for
 carboxylesterases.
;
_journal_issue 3
_journal_name_full 'Chemical research in toxicology'
_journal_page_first 516
_journal_page_last 527
_journal_paper_doi 10.1021/tx049773h
_journal_volume 18
_journal_year 2005
_chemical_absolute_configuration ad
_chemical_formula_sum 'C21 H19 Cl2 N O3'
_chemical_formula_weight 404.27
_chemical_name_common '(1R trans, \aS)'
_chemical_name_systematic
; 
 ? 
;
_space_group_IT_number 19
_symmetry_cell_setting orthorhombic
_symmetry_space_group_name_Hall 'P 2ac 2ab'
_symmetry_space_group_name_H-M 'P 21 21 21'
_atom_sites_solution_hydrogens geom
_atom_sites_solution_primary direct
_atom_sites_solution_secondary difmap
_audit_creation_method SHELXL-97
_cell_angle_alpha 90.00
_cell_angle_beta 90.00
_cell_angle_gamma 90.00
_cell_formula_units_Z 4
_cell_length_a 6.1223(8)
_cell_length_b 10.1589(13)
_cell_length_c 31.893(4)
_cell_measurement_reflns_used 744
_cell_measurement_temperature 90(2)
_cell_measurement_theta_max 20.0
_cell_measurement_theta_min 2.7
_cell_volume 1983.6(4)
_computing_cell_refinement SMART
_computing_data_collection 'SMART 5.054 (Bruker, 2003)'
_computing_data_reduction 'SAINT 6.45A (Bruker, 2004)'
_computing_molecular_graphics 'SHELXTL 5.1, XP (Sheldrick, 1994)'
_computing_publication_material SHELXL-97
_computing_structure_refinement 'SHELXL-97 (Sheldrick, 1997)'
_computing_structure_solution 'SHELXS-97 (Sheldrick, 1990)'
_diffrn_ambient_temperature 90(2)
_diffrn_detector_area_resol_mean 8.3
_diffrn_measured_fraction_theta_full 0.998
_diffrn_measured_fraction_theta_max 0.998
_diffrn_measurement_device_type 'Bruker SMART 1000'
_diffrn_measurement_method \w
_diffrn_radiation_monochromator graphite
_diffrn_radiation_source 'fine-focus sealed tube'
_diffrn_radiation_type MoK\a
_diffrn_radiation_wavelength 0.71073
_diffrn_reflns_av_R_equivalents 0.0292
_diffrn_reflns_av_sigmaI/netI 0.0222
_diffrn_reflns_limit_h_max 7
_diffrn_reflns_limit_h_min -7
_diffrn_reflns_limit_k_max 13
_diffrn_reflns_limit_k_min -13
_diffrn_reflns_limit_l_max 41
_diffrn_reflns_limit_l_min -41
_diffrn_reflns_number 22662
_diffrn_reflns_theta_full 27.49
_diffrn_reflns_theta_max 27.49
_diffrn_reflns_theta_min 2.10
_diffrn_standards_number 0
_exptl_absorpt_coefficient_mu 0.348
_exptl_absorpt_correction_T_max 0.976
_exptl_absorpt_correction_T_min 0.865
_exptl_absorpt_correction_type multi-scan
_exptl_absorpt_process_details 'SADABS 2.10 (Sheldrick, 2004)'
_exptl_crystal_colour colorless
_exptl_crystal_density_diffrn 1.354
_exptl_crystal_density_method 'not measured'
_exptl_crystal_description plate
_exptl_crystal_F_000 840
_exptl_crystal_size_max 0.43
_exptl_crystal_size_mid 0.26
_exptl_crystal_size_min 0.07
_refine_diff_density_max 0.256
_refine_diff_density_min -0.178
_refine_diff_density_rms 0.043
_refine_ls_abs_structure_details 'Flack H D (1983), Acta Cryst. A39, 876-881'
_refine_ls_abs_structure_Flack -0.01(4)
_refine_ls_extinction_method none
_refine_ls_goodness_of_fit_ref 1.037
_refine_ls_hydrogen_treatment constr
_refine_ls_matrix_type full
_refine_ls_number_parameters 247
_refine_ls_number_reflns 4547
_refine_ls_number_restraints 0
_refine_ls_restrained_S_all 1.037
_refine_ls_R_factor_all 0.0303
_refine_ls_R_factor_gt 0.0270
_refine_ls_shift/su_max 0.001
_refine_ls_shift/su_mean 0.000
_refine_ls_structure_factor_coef Fsqd
_refine_ls_weighting_details 'calc w=1/[\s^2^(Fo^2^)+(0.0381P)^2^+0.5513P] where P=(Fo^2^+2Fc^2^)/3'
_refine_ls_weighting_scheme calc
_refine_ls_wR_factor_gt 0.0674
_refine_ls_wR_factor_ref 0.0701
_reflns_number_gt 4290
_reflns_number_total 4547
_reflns_threshold_expression I>2\s(I)
_cod_data_source_file tx049773hsi20041112_052458.cif
_cod_data_source_block mn1672
_cod_database_code 1506792

loop_
_symmetry_equiv_pos_as_xyz
'x, y, z'
'-x+1/2, -y, z+1/2'
'-x, y+1/2, -z+1/2'
'x+1/2, -y+1/2, -z'

loop_
_atom_site_label
_atom_site_type_symbol
_atom_site_fract_x
_atom_site_fract_y
_atom_site_fract_z
_atom_site_U_iso_or_equiv
_atom_site_adp_type
_atom_site_occupancy
_atom_site_symmetry_multiplicity
_atom_site_calc_flag
_atom_site_refinement_flags
Cl1 Cl 0.27454(6) 0.46156(4) 0.133136(11) 0.02221(9) Uani 1 1 d .
Cl2 Cl 0.29810(7) 0.72114(4) 0.096081(11) 0.02628(10) Uani 1 1 d .
O1 O 0.48162(19) 1.13382(11) 0.53239(3) 0.0201(2) Uani 1 1 d .
O2 O 0.45629(18) 0.65447(10) 0.31915(3) 0.0162(2) Uani 1 1 d .
O3 O 0.43131(18) 0.45660(11) 0.28750(3) 0.0185(2) Uani 1 1 d .
N1 N -0.0498(3) 0.54418(18) 0.34329(5) 0.0331(4) Uani 1 1 d .
C1 C 0.6830(3) 1.12442(16) 0.55470(5) 0.0238(3) Uani 1 1 d .
H1A H 0.6885 1.1928 0.5764 0.036 Uiso 1 1 calc R
H1B H 0.8050 1.1365 0.5352 0.036 Uiso 1 1 calc R
H1C H 0.6940 1.0375 0.5679 0.036 Uiso 1 1 calc R
C2 C 0.4414(3) 1.03971(15) 0.50256(4) 0.0170(3) Uani 1 1 d .
C3 C 0.2385(3) 1.05511(15) 0.48166(5) 0.0190(3) Uani 1 1 d .
H3 H 0.1433 1.1249 0.4894 0.023 Uiso 1 1 calc R
C4 C 0.1791(3) 0.97017(16) 0.45047(5) 0.0194(3) Uani 1 1 d .
H4 H 0.0431 0.9816 0.4366 0.023 Uiso 1 1 calc R
C5 C 0.3190(2) 0.86471(14) 0.43856(4) 0.0159(3) Uani 1 1 d .
C6 C 0.5196(2) 0.84786(14) 0.46042(4) 0.0147(3) Uani 1 1 d .
C7 C 0.5790(2) 0.93798(15) 0.49278(4) 0.0156(3) Uani 1 1 d .
H7 H 0.7129 0.9275 0.5074 0.019 Uiso 1 1 calc R
C8 C 0.6575(3) 0.74161(14) 0.44922(4) 0.0166(3) Uani 1 1 d .
H8A H 0.7889 0.7272 0.4644 0.020 Uiso 1 1 calc R
C9 C 0.6036(3) 0.65924(15) 0.41669(4) 0.0175(3) Uani 1 1 d .
H9 H 0.6978 0.5884 0.4096 0.021 Uiso 1 1 calc R
C10 C 0.4081(2) 0.67931(15) 0.39364(4) 0.0161(3) Uani 1 1 d .
C11 C 0.2678(3) 0.77861(15) 0.40494(4) 0.0179(3) Uani 1 1 d .
H11 H 0.1347 0.7898 0.3901 0.022 Uiso 1 1 calc R
C12 C 0.3665(3) 0.59129(16) 0.35627(4) 0.0173(3) Uani 1 1 d .
H12 H 0.4435 0.5056 0.3608 0.021 Uiso 1 1 calc R
C13 C 0.1308(3) 0.56486(17) 0.34902(5) 0.0220(3) Uani 1 1 d .
C14 C 0.4844(2) 0.57116(14) 0.28602(4) 0.0147(3) Uani 1 1 d .
C15 C 0.5799(2) 0.64074(14) 0.24984(4) 0.0141(3) Uani 1 1 d .
H15 H 0.5767 0.7391 0.2512 0.017 Uiso 1 1 calc R
C16 C 0.7680(2) 0.58000(14) 0.22448(4) 0.0154(3) Uani 1 1 d .
C17 C 0.5399(2) 0.57985(14) 0.20653(4) 0.0141(3) Uani 1 1 d .
H17 H 0.4655 0.4923 0.2071 0.017 Uiso 1 1 calc R
C18 C 0.8656(3) 0.44909(16) 0.23685(5) 0.0211(3) Uani 1 1 d .
H18A H 0.9327 0.4078 0.2122 0.032 Uiso 1 1 calc R
H18B H 0.7505 0.3916 0.2478 0.032 Uiso 1 1 calc R
H18C H 0.9769 0.4629 0.2585 0.032 Uiso 1 1 calc R
C19 C 0.9309(3) 0.67693(17) 0.20702(5) 0.0214(3) Uani 1 1 d .
H19A H 0.9783 0.6478 0.1792 0.032 Uiso 1 1 calc R
H19B H 1.0576 0.6821 0.2257 0.032 Uiso 1 1 calc R
H19C H 0.8626 0.7639 0.2048 0.032 Uiso 1 1 calc R
C20 C 0.4806(2) 0.66356(15) 0.17072(4) 0.0164(3) Uani 1 1 d .
H20 H 0.5241 0.7533 0.1713 0.020 Uiso 1 1 calc R
C21 C 0.3698(2) 0.62101(15) 0.13772(5) 0.0177(3) Uani 1 1 d .

loop_
_atom_site_aniso_label
_atom_site_aniso_U_11
_atom_site_aniso_U_22
_atom_site_aniso_U_33
_atom_site_aniso_U_23
_atom_site_aniso_U_13
_atom_site_aniso_U_12
Cl1 0.02424(19) 0.02309(18) 0.01932(17) -0.00647(14) -0.00469(15) 0.00117(15)
Cl2 0.0274(2) 0.0357(2) 0.01579(17) 0.00747(15) -0.00276(15) 0.00379(18)
O1 0.0213(6) 0.0195(5) 0.0196(5) -0.0060(4) -0.0006(4) 0.0003(5)
O2 0.0215(5) 0.0147(5) 0.0125(5) -0.0003(4) 0.0027(4) -0.0008(4)
O3 0.0232(6) 0.0156(5) 0.0167(5) 0.0006(4) 0.0005(4) -0.0019(4)
N1 0.0250(8) 0.0478(10) 0.0265(8) -0.0125(7) 0.0045(6) -0.0079(7)
C1 0.0257(9) 0.0248(8) 0.0209(7) -0.0045(6) -0.0054(7) 0.0014(7)
C2 0.0211(7) 0.0157(7) 0.0141(7) 0.0007(6) 0.0027(6) -0.0037(6)
C3 0.0173(7) 0.0189(7) 0.0208(7) -0.0001(5) 0.0032(6) 0.0036(6)
C4 0.0166(7) 0.0230(7) 0.0186(7) 0.0007(6) -0.0004(6) 0.0031(6)
C5 0.0160(7) 0.0182(7) 0.0136(6) 0.0019(5) 0.0021(5) 0.0009(6)
C6 0.0170(7) 0.0156(7) 0.0113(6) 0.0028(5) 0.0021(5) -0.0001(6)
C7 0.0150(7) 0.0197(7) 0.0122(6) 0.0015(5) 0.0001(5) 0.0005(6)
C8 0.0176(7) 0.0182(7) 0.0140(7) 0.0027(5) -0.0005(5) 0.0034(6)
C9 0.0207(7) 0.0158(7) 0.0161(7) 0.0005(5) 0.0018(6) 0.0035(6)
C10 0.0197(7) 0.0166(7) 0.0120(6) 0.0015(5) 0.0017(5) -0.0028(6)
C11 0.0163(7) 0.0210(7) 0.0164(6) 0.0014(6) -0.0009(6) -0.0008(6)
C12 0.0222(8) 0.0178(7) 0.0120(7) -0.0002(5) 0.0015(5) -0.0013(6)
C13 0.0266(9) 0.0254(8) 0.0139(7) -0.0036(6) 0.0027(6) -0.0031(7)
C14 0.0140(7) 0.0164(7) 0.0136(6) -0.0008(5) -0.0013(5) 0.0026(6)
C15 0.0150(7) 0.0129(7) 0.0143(7) -0.0007(5) 0.0009(5) 0.0015(6)
C16 0.0141(7) 0.0168(6) 0.0153(6) -0.0027(5) 0.0005(5) 0.0011(6)
C17 0.0156(7) 0.0142(7) 0.0127(6) -0.0017(5) -0.0014(5) -0.0007(5)
C18 0.0194(7) 0.0211(8) 0.0229(8) -0.0009(6) -0.0006(6) 0.0042(6)
C19 0.0161(7) 0.0233(8) 0.0249(8) -0.0039(6) 0.0035(6) -0.0035(6)
C20 0.0166(7) 0.0166(7) 0.0160(7) 0.0018(6) 0.0020(6) 0.0004(6)
C21 0.0166(7) 0.0218(7) 0.0147(7) 0.0031(6) 0.0014(6) 0.0028(6)

loop_
_atom_type_symbol
_atom_type_description
_atom_type_scat_dispersion_real
_atom_type_scat_dispersion_imag
_atom_type_scat_source
C C 0.0033 0.0016 'International Tables Vol C Tables 4.2.6.8 and 6.1.1.4'
H H 0.0000 0.0000 'International Tables Vol C Tables 4.2.6.8 and 6.1.1.4'
N N 0.0061 0.0033 'International Tables Vol C Tables 4.2.6.8 and 6.1.1.4'
O O 0.0106 0.0060 'International Tables Vol C Tables 4.2.6.8 and 6.1.1.4'
Cl Cl 0.1484 0.1585 'International Tables Vol C Tables 4.2.6.8 and 6.1.1.4'

loop_
_geom_angle_atom_site_label_1
_geom_angle_atom_site_label_2
_geom_angle_atom_site_label_3
_geom_angle
C2 O1 C1 117.04(12)
C14 O2 C12 113.84(11)
O1 C1 H1A 109.5
O1 C1 H1B 109.5
H1A C1 H1B 109.5
O1 C1 H1C 109.5
H1A C1 H1C 109.5
H1B C1 H1C 109.5
C7 C2 O1 125.03(14)
C7 C2 C3 120.98(14)
O1 C2 C3 113.99(13)
C4 C3 C2 120.37(14)
C4 C3 H3 119.8
C2 C3 H3 119.8
C3 C4 C5 120.65(15)
C3 C4 H4 119.7
C5 C4 H4 119.7
C11 C5 C6 119.14(13)
C11 C5 C4 122.20(14)
C6 C5 C4 118.63(13)
C8 C6 C5 118.87(13)
C8 C6 C7 121.31(14)
C5 C6 C7 119.82(13)
C2 C7 C6 119.50(14)
C2 C7 H7 120.2
C6 C7 H7 120.2
C9 C8 C6 120.78(14)
C9 C8 H8A 119.6
C6 C8 H8A 119.6
C8 C9 C10 120.43(14)
C8 C9 H9 119.8
C10 C9 H9 119.8
C11 C10 C9 119.81(14)
C11 C10 C12 122.41(14)
C9 C10 C12 117.75(14)
C10 C11 C5 120.86(14)
C10 C11 H11 119.6
C5 C11 H11 119.6
O2 C12 C13 108.67(12)
O2 C12 C10 108.48(12)
C13 C12 C10 113.16(13)
O2 C12 H12 108.8
C13 C12 H12 108.8
C10 C12 H12 108.8
N1 C13 C12 179.7(2)
O3 C14 O2 122.19(13)
O3 C14 C15 126.77(13)
O2 C14 C15 111.02(12)
C14 C15 C17 116.64(12)
C14 C15 C16 121.12(12)
C17 C15 C16 58.89(9)
C14 C15 H15 116.0
C17 C15 H15 116.0
C16 C15 H15 116.0
C19 C16 C17 118.20(12)
C19 C16 C18 114.18(13)
C17 C16 C18 117.67(13)
C19 C16 C15 115.33(12)
C17 C16 C15 60.44(9)
C18 C16 C15 120.84(12)
C20 C17 C16 121.53(13)
C20 C17 C15 120.41(13)
C16 C17 C15 60.66(9)
C20 C17 H17 114.6
C16 C17 H17 114.6
C15 C17 H17 114.6
C16 C18 H18A 109.5
C16 C18 H18B 109.5
H18A C18 H18B 109.5
C16 C18 H18C 109.5
H18A C18 H18C 109.5
H18B C18 H18C 109.5
C16 C19 H19A 109.5
C16 C19 H19B 109.5
H19A C19 H19B 109.5
C16 C19 H19C 109.5
H19A C19 H19C 109.5
H19B C19 H19C 109.5
C21 C20 C17 123.73(14)
C21 C20 H20 118.1
C17 C20 H20 118.1
C20 C21 Cl1 123.10(12)
C20 C21 Cl2 123.24(12)
Cl1 C21 Cl2 113.62(9)

loop_
_geom_bond_atom_site_label_1
_geom_bond_atom_site_label_2
_geom_bond_distance
Cl1 C21 1.7278(16)
Cl2 C21 1.7296(15)
O1 C2 1.3710(18)
O1 C1 1.427(2)
O2 C14 1.3647(17)
O2 C12 1.4543(17)
O3 C14 1.2092(19)
N1 C13 1.140(2)
C1 H1A 0.9800
C1 H1B 0.9800
C1 H1C 0.9800
C2 C7 1.369(2)
C2 C3 1.419(2)
C3 C4 1.366(2)
C3 H3 0.9500
C4 C5 1.423(2)
C4 H4 0.9500
C5 C11 1.419(2)
C5 C6 1.423(2)
C6 C8 1.416(2)
C6 C7 1.427(2)
C7 H7 0.9500
C8 C9 1.373(2)
C8 H8A 0.9500
C9 C10 1.419(2)
C9 H9 0.9500
C10 C11 1.373(2)
C10 C12 1.512(2)
C11 H11 0.9500
C12 C13 1.486(2)
C12 H12 1.0000
C14 C15 1.474(2)
C15 C17 1.5332(19)
C15 C16 1.537(2)
C15 H15 1.0000
C16 C19 1.508(2)
C16 C17 1.509(2)
C16 C18 1.511(2)
C17 C20 1.469(2)
C17 H17 1.0000
C18 H18A 0.9800
C18 H18B 0.9800
C18 H18C 0.9800
C19 H19A 0.9800
C19 H19B 0.9800
C19 H19C 0.9800
C20 C21 1.324(2)
C20 H20 0.9500

loop_
_geom_torsion_atom_site_label_1
_geom_torsion_atom_site_label_2
_geom_torsion_atom_site_label_3
_geom_torsion_atom_site_label_4
_geom_torsion
C1 O1 C2 C7 0.2(2)
C1 O1 C2 C3 -179.99(13)
C7 C2 C3 C4 -1.7(2)
O1 C2 C3 C4 178.47(13)
C2 C3 C4 C5 0.3(2)
C3 C4 C5 C11 -176.78(14)
C3 C4 C5 C6 1.4(2)
C11 C5 C6 C8 -2.9(2)
C4 C5 C6 C8 178.85(14)
C11 C5 C6 C7 176.59(13)
C4 C5 C6 C7 -1.6(2)
O1 C2 C7 C6 -178.78(13)
C3 C2 C7 C6 1.4(2)
C8 C6 C7 C2 179.76(14)
C5 C6 C7 C2 0.2(2)
C5 C6 C8 C9 2.7(2)
C7 C6 C8 C9 -176.86(14)
C6 C8 C9 C10 0.0(2)
C8 C9 C10 C11 -2.5(2)
C8 C9 C10 C12 175.67(13)
C9 C10 C11 C5 2.2(2)
C12 C10 C11 C5 -175.90(13)
C6 C5 C11 C10 0.5(2)
C4 C5 C11 C10 178.68(14)
C14 O2 C12 C13 -73.95(16)
C14 O2 C12 C10 162.64(12)
C11 C10 C12 O2 86.86(17)
C9 C10 C12 O2 -91.28(16)
C11 C10 C12 C13 -33.8(2)
C9 C10 C12 C13 148.05(14)
O2 C12 C13 N1 62(48)
C10 C12 C13 N1 -177(100)
C12 O2 C14 O3 2.4(2)
C12 O2 C14 C15 -178.81(12)
O3 C14 C15 C17 21.9(2)
O2 C14 C15 C17 -156.80(12)
O3 C14 C15 C16 -46.3(2)
O2 C14 C15 C16 135.06(14)
C14 C15 C16 C19 -146.24(14)
C17 C15 C16 C19 109.43(14)
C14 C15 C16 C17 104.33(15)
C14 C15 C16 C18 -2.1(2)
C17 C15 C16 C18 -106.45(15)
C19 C16 C17 C20 5.0(2)
C18 C16 C17 C20 -138.74(14)
C15 C16 C17 C20 109.66(15)
C19 C16 C17 C15 -104.71(14)
C18 C16 C17 C15 111.59(14)
C14 C15 C17 C20 136.67(14)
C16 C15 C17 C20 -111.45(15)
C14 C15 C17 C16 -111.88(14)
C16 C17 C20 C21 133.18(16)
C15 C17 C20 C21 -154.66(15)
C17 C20 C21 Cl1 1.6(2)
C17 C20 C21 Cl2 179.17(11)

loop_
_cod_related_entry_id
_cod_related_entry_database
_cod_related_entry_code
1 ChemSpider 24645723
